data_7242238
loop_
_publ_author_name
'Humphreys, Joshua'
'Pop, Flavia'
'Hume, Paul A.'
'Murphy, Alanna S.'
'Lewis, William'
'Davies, E. Stephen'
'Argent, Stephen P.'
'Amabilino, David B.'

_publ_section_title
;
 Solid state structure and properties of phenyl diketopyrrolopyrrole
 derivatives
;
_journal_issue 8
_journal_name_full CrystEngComm
_journal_page_first 1796
_journal_page_last 1814
_journal_paper_doi 10.1039/D1CE00039J
_journal_volume 23
_journal_year 2021
_chemical_formula_moiety 'C30 H36 N2 O4'
_chemical_formula_sum 'C30 H36 N2 O4'
_chemical_formula_weight 488.61
_chemical_name_systematic '2,5-Dihexyl-3,6-bis(4-hydroxyphenyl)-2,5-dihydropyrrolo[3,4- c]pyrrole-1,4-dione'
_space_group_crystal_system triclinic
_space_group_IT_number 2
_space_group_name_Hall '-P 1'
_space_group_name_H-M_alt 'P -1'
_atom_sites_solution_hydrogens geom
_atom_sites_solution_primary direct
_atom_sites_solution_secondary difmap
_audit_creation_date 2019-06-04
_audit_creation_method
;
Olex2 1.2
(compiled 2018.05.29 svn.r3508 for OlexSys, GUI svn.r5506)
;
_audit_update_record
;
2020-05-26 deposited with the CCDC.	2021-02-04 downloaded from the CCDC.
;
_cell_angle_alpha 76.61(2)
_cell_angle_beta 85.29(2)
_cell_angle_gamma 76.64(2)
_cell_formula_units_Z 1
_cell_length_a 5.2797(14)
_cell_length_b 7.831(2)
_cell_length_c 16.028(3)
_cell_measurement_reflns_used 453
_cell_measurement_temperature 120(2)
_cell_measurement_theta_max 73.2930
_cell_measurement_theta_min 5.7010
_cell_volume 626.9(3)
_computing_cell_refinement 'CrysAlisPro 1.171.38.46 (Rigaku OD, 2015)'
_computing_data_collection 'CrysAlisPro 1.171.38.46 (Rigaku OD, 2015)'
_computing_data_reduction 'CrysAlisPro 1.171.38.46 (Rigaku OD, 2015)'
_computing_molecular_graphics 'Olex2 (Dolomanov et al., 2009)'
_computing_publication_material 'Olex2 (Dolomanov et al., 2009)'
_computing_structure_refinement 'ShelXL (Sheldrick, 2015)'
_computing_structure_solution 'ShelXT (Sheldrick, 2015)'
_diffrn_ambient_environment 'N2 gas'
_diffrn_ambient_temperature 120(2)
_diffrn_crystal_treatment 'flash frozen in gaseous N2'
_diffrn_detector 'CCD area detector'
_diffrn_detector_area_resol_mean 4.2207
_diffrn_detector_type 'Agilent Diffraction Titan S2 detector'
_diffrn_measured_fraction_theta_full 0.987
_diffrn_measured_fraction_theta_max 0.953
_diffrn_measurement_details
;
List of Runs (angles in degrees, time in seconds):

  # Type    Start    End  Width  t~exp~   \w     \q     \k     \f   Frames
#--------------------------------------------------------------------------
  1  \w    -47.00 -15.00   1.00   30.00    --  -43.56 125.00 -60.00   32
  2  \w    -94.00 -51.00   1.00   30.00    --  -43.56 125.00 -60.00   43
  3  \w    -27.00  65.00   1.00   30.00    --   43.56 -38.00  90.00   92
  4  \w     16.00 119.00   1.00   30.00    --   43.56  19.00 -90.00  103
  5  \w     69.00 109.00   1.00  120.00    --  103.00 -94.00  60.00   40
  6  \w     31.00  70.00   1.00  120.00    --  103.00 -77.00 -90.00   39
  7  \w     38.00  72.00   1.00  120.00    --  103.00-125.00-120.00   34
  8  \w     31.00  84.00   1.00  120.00    --  103.00 -30.00  90.00   53
  9  \w     37.00  63.00   1.00  120.00    --  103.00 -45.00  30.00   26
 10  \w     26.00  66.00   1.00  120.00    --  103.00 -94.00  60.00   40
 11  \w    114.00 178.00   1.00  120.00    --  103.00  15.00  30.00   64
 12  \w     79.00 133.00   1.00  120.00    --  103.00 -77.00 120.00   54
 13  \w     88.00 126.00   1.00  120.00    --  103.00 -77.00 -90.00   38
 14  \w     44.00  70.00   1.00  120.00    --  103.00 -77.00 120.00   26
 15  \w     87.00 112.00   1.00  120.00    --  103.00-125.00-120.00   25
 16  \w     69.00  95.00   1.00  120.00    --  103.00  15.00  30.00   26
 17  \w     35.00  70.00   1.00  120.00    --  103.00 -30.00 -60.00   35
 18  \w     56.00 106.00   1.00  120.00    --  103.00 -94.00 -60.00   50
 19  \w     44.00  87.00   1.00  120.00    --  103.00 -30.00  30.00   43
 20  \w     33.00 119.00   1.00  120.00    --  103.00 -15.00-180.00   86
;
_diffrn_measurement_device '\k-geometry diffractometer'
_diffrn_measurement_device_type 'SuperNova, Titan S2'
_diffrn_measurement_method '\w scans'
_diffrn_measurement_specimen_support 'MiTeGen micromount'
_diffrn_orient_matrix_type 'CrysAlisPro convention (1999,Acta A55,543-557)'
_diffrn_orient_matrix_UB_11 -0.0736011000
_diffrn_orient_matrix_UB_12 -0.1808266000
_diffrn_orient_matrix_UB_13 0.0035258000
_diffrn_orient_matrix_UB_21 -0.0193642000
_diffrn_orient_matrix_UB_22 0.0471240000
_diffrn_orient_matrix_UB_23 -0.0983944000
_diffrn_orient_matrix_UB_31 0.2902338000
_diffrn_orient_matrix_UB_32 -0.0895836000
_diffrn_orient_matrix_UB_33 -0.0087561000
_diffrn_radiation_collimation 'focusing mirrors'
_diffrn_radiation_monochromator mirror
_diffrn_radiation_probe x-ray
_diffrn_radiation_type CuK\a
_diffrn_radiation_wavelength 1.54184
_diffrn_radiation_wavelength_determination fundamental
_diffrn_reflns_av_R_equivalents 0.1408
_diffrn_reflns_av_unetI/netI 0.2050
_diffrn_reflns_Laue_measured_fraction_full 0.987
_diffrn_reflns_Laue_measured_fraction_max 0.953
_diffrn_reflns_limit_h_max 6
_diffrn_reflns_limit_h_min -4
_diffrn_reflns_limit_k_max 9
_diffrn_reflns_limit_k_min -9
_diffrn_reflns_limit_l_max 19
_diffrn_reflns_limit_l_min -19
_diffrn_reflns_number 4095
_diffrn_reflns_point_group_measured_fraction_full 0.987
_diffrn_reflns_point_group_measured_fraction_max 0.953
_diffrn_reflns_theta_full 67.684
_diffrn_reflns_theta_max 73.579
_diffrn_reflns_theta_min 5.677
_diffrn_source 'microfocus sealed tube'
_diffrn_source_current 0.8
_diffrn_source_power 0.04
_diffrn_source_target Cu
_diffrn_source_type 'Agilent Diffraction microfocus tube'
_diffrn_source_voltage 50
_exptl_absorpt_coefficient_mu 0.683
_exptl_absorpt_correction_T_max 1.000
_exptl_absorpt_correction_T_min 0.887
_exptl_absorpt_correction_type gaussian
_exptl_absorpt_process_details
;
CrysAlisPro 1.171.38.46 (Rigaku Oxford Diffraction, 2015)
Numerical absorption correction based on gaussian integration over
			a multifaceted crystal model
Empirical absorption correction using spherical harmonics,
 implemented in SCALE3 ABSPACK scaling algorithm.
;
_exptl_crystal_colour 'clear orangish yellow'
_exptl_crystal_colour_lustre clear
_exptl_crystal_colour_modifier orangish
_exptl_crystal_colour_primary yellow
_exptl_crystal_density_diffrn 1.294
_exptl_crystal_description plate
_exptl_crystal_F_000 262
_exptl_crystal_recrystallization_method 'grown by slow evaporation from a concentrated THF solution'
_exptl_crystal_size_max 0.141
_exptl_crystal_size_mid 0.048
_exptl_crystal_size_min 0.036
_refine_diff_density_max 0.292
_refine_diff_density_min -0.330
_refine_diff_density_rms 0.081
_refine_ls_extinction_method none
_refine_ls_goodness_of_fit_ref 0.983
_refine_ls_hydrogen_treatment constr
_refine_ls_matrix_type full
_refine_ls_number_parameters 165
_refine_ls_number_reflns 2419
_refine_ls_number_restraints 0
_refine_ls_restrained_S_all 0.983
_refine_ls_R_factor_all 0.1663
_refine_ls_R_factor_gt 0.0880
_refine_ls_shift/su_max 0.000
_refine_ls_shift/su_mean 0.000
_refine_ls_structure_factor_coef Fsqd
_refine_ls_weighting_details 'w=1/[\s^2^(Fo^2^)+(0.0180P)^2^] where P=(Fo^2^+2Fc^2^)/3'
_refine_ls_weighting_scheme calc
_refine_ls_wR_factor_gt 0.1686
_refine_ls_wR_factor_ref 0.2184
_reflns_Friedel_coverage 0.000
_reflns_number_gt 1189
_reflns_number_total 2419
_reflns_threshold_expression 'I > 2\s(I)'
_cod_data_source_file d1ce00039j2.cif
_cod_data_source_block PhOHDPP-N-Hex
_cod_depositor_comments 'Adding full bibliography for 7242233--7242239.cif.'
_cod_original_cell_volume 627.0(3)
_cod_database_code 7242238
_shelx_shelxl_version_number 2018/3
_chemical_oxdiff_formula 'C30 H36 O4 N2'
_chemical_oxdiff_usercomment 'OJHALZ #16971 GVA-1215 FOMBLIN ON MICROMOUNT FOR JH/DBA'
_shelx_space_group_comment
;
The symmetry employed for this shelxl refinement is uniquely defined
by the following loop, which should always be used as a source of
symmetry information in preference to the above space-group names.
They are only intended as comments.
;
_shelx_estimated_absorpt_t_max 0.976
_shelx_estimated_absorpt_t_min 0.910
_reflns_odcompleteness_completeness 98.89
_reflns_odcompleteness_iscentric 1
_reflns_odcompleteness_theta 66.97
_olex2_refinement_description
;
1. Fixed Uiso
 At 1.2 times of:
  All C(H) groups, All C(H,H) groups
 At 1.5 times of:
  All C(H,H,H) groups, All O(H) groups
2.a Secondary CH2 refined with riding coordinates:
 C10(H10a,H10b), C11(H11a,H11b), C12(H12a,H12b), C13(H13a,H13b), C14(H14a,H14b)
2.b Aromatic/amide H refined with riding coordinates:
 C8(H2), C6(H3), C5(H5), C7(H6)
2.c Idealised Me refined as rotating group:
 C15(H15a,H15b,H15c)
2.d Idealised tetrahedral OH refined as rotating group:
 O2(H1)
;
_nottingham_internal_coll_client JH/DBA
_nottingham_internal_coll_date 21/03/2017
_nottingham_internal_coll_frame_method '\w scans'
_nottingham_internal_coll_frame_time '30.00, 120.00'
_nottingham_internal_coll_frame_width 1.00
_nottingham_internal_coll_instrument 'GVA, PL13110002'
_nottingham_internal_coll_location NOTTS
_nottingham_internal_coll_name OJHALZ
_nottingham_internal_coll_number 16971
_nottingham_internal_coll_type custom
_nottingham_internal_coll_user pcxjh6
_nottingham_internal_process_date 27/03/2017
_nottingham_internal_process_user pcxjh6
_nottingham_internal_refinement_date 27/03/2017
_nottingham_internal_refinement_user pcxjh6
_nottingham_internal_self_validation_date 03/06/2019
_nottingham_internal_self_validation_user pcxjh6
_nottingham_internal_solution_date 27/03/2017
_nottingham_internal_solution_user pcxjh6
_olex2_exptl_crystal_mounting_method 'in fomblin film on a micromount'
_olex2_submission_original_sample_id OJHALZ
_olex2_submission_special_instructions 'No special instructions were received'
_oxdiff_exptl_absorpt_empirical_details
;
Empirical correction (ABSPACK) includes:
- Absorption correction using spherical harmonics
- Frame scaling
;
_oxdiff_exptl_absorpt_empirical_full_max 1.629
_oxdiff_exptl_absorpt_empirical_full_min 0.539

loop_
_space_group_symop_operation_xyz
'x, y, z'
'-x, -y, -z'

loop_
_atom_site_label
_atom_site_type_symbol
_atom_site_fract_x
_atom_site_fract_y
_atom_site_fract_z
_atom_site_U_iso_or_equiv
_atom_site_adp_type
_atom_site_occupancy
_atom_site_site_symmetry_order
_atom_site_calc_flag
_atom_site_refinement_flags_posn
_atom_site_refinement_flags_adp
_atom_site_refinement_flags_occupancy
_atom_site_disorder_assembly
_atom_site_disorder_group
O1 O -0.0526(6) -0.0032(5) 0.7697(2) 0.0272(8) Uani 1 1 d . . . . .
H1 H -0.137071 -0.062517 0.807670 0.041 Uiso 1 1 calc GR . . . .
O2 O 0.6883(7) 0.8116(5) 0.8963(2) 0.0305(8) Uani 1 1 d . . . . .
N1 N 0.5019(7) 0.5936(5) 0.8639(3) 0.0231(8) Uani 1 1 d . . . . .
C1 C 0.0560(8) 0.1040(6) 0.8054(3) 0.0231(10) Uani 1 1 d . . . . .
C2 C 0.2455(8) 0.1839(6) 0.7570(3) 0.0219(9) Uani 1 1 d . . . . .
H2 H 0.295146 0.161819 0.701470 0.026 Uiso 1 1 calc R . . . .
C3 C 0.3629(8) 0.2956(6) 0.7890(3) 0.0217(9) Uani 1 1 d . . . . .
H3 H 0.496259 0.346478 0.756200 0.026 Uiso 1 1 calc R . . . .
C4 C 0.2856(8) 0.3335(6) 0.8694(3) 0.0220(9) Uani 1 1 d . . . . .
C5 C 0.0940(8) 0.2530(6) 0.9175(3) 0.0230(9) Uani 1 1 d . . . . .
H5 H 0.042266 0.275636 0.972848 0.028 Uiso 1 1 calc R . . . .
C6 C -0.0215(8) 0.1402(6) 0.8853(3) 0.0236(10) Uani 1 1 d . . . . .
H6 H -0.153573 0.087880 0.918061 0.028 Uiso 1 1 calc R . . . .
C7 C 0.4049(8) 0.4472(6) 0.9087(3) 0.0230(9) Uani 1 1 d . . . . .
C8 C 0.4393(8) 0.4312(6) 0.9940(3) 0.0235(10) Uani 1 1 d . . . . .
C9 C 0.5977(8) 0.6769(7) 0.9206(3) 0.0247(10) Uani 1 1 d . . . . .
C10 C 0.4903(8) 0.6777(6) 0.7731(3) 0.0217(9) Uani 1 1 d . . . . .
H10A H 0.433357 0.809658 0.766421 0.026 Uiso 1 1 calc R . . . .
H10B H 0.358183 0.636429 0.747064 0.026 Uiso 1 1 calc R . . . .
C11 C 0.7496(8) 0.6356(7) 0.7251(3) 0.0240(10) Uani 1 1 d . . . . .
H11A H 0.810096 0.503583 0.732855 0.029 Uiso 1 1 calc R . . . .
H11B H 0.880943 0.681008 0.749288 0.029 Uiso 1 1 calc R . . . .
C12 C 0.7261(9) 0.7211(7) 0.6298(3) 0.0280(10) Uani 1 1 d . . . . .
H12A H 0.642638 0.850298 0.622634 0.034 Uiso 1 1 calc R . . . .
H12B H 0.612079 0.663786 0.604369 0.034 Uiso 1 1 calc R . . . .
C13 C 0.9897(9) 0.7024(7) 0.5814(3) 0.0294(11) Uani 1 1 d . . . . .
H13A H 1.096335 0.771196 0.602728 0.035 Uiso 1 1 calc R . . . .
H13B H 1.081578 0.574337 0.594184 0.035 Uiso 1 1 calc R . . . .
C14 C 0.9680(9) 0.7688(8) 0.4847(3) 0.0312(11) Uani 1 1 d . . . . .
H14A H 0.875836 0.896840 0.471893 0.037 Uiso 1 1 calc R . . . .
H14B H 0.861839 0.699826 0.463322 0.037 Uiso 1 1 calc R . . . .
C15 C 1.2310(10) 0.7504(8) 0.4368(4) 0.0380(13) Uani 1 1 d . . . . .
H15A H 1.204445 0.796507 0.375134 0.057 Uiso 1 1 calc GR . . . .
H15B H 1.320899 0.623411 0.447372 0.057 Uiso 1 1 calc GR . . . .
H15C H 1.336656 0.819527 0.457034 0.057 Uiso 1 1 calc GR . . . .

loop_
_atom_site_aniso_label
_atom_site_aniso_U_11
_atom_site_aniso_U_22
_atom_site_aniso_U_33
_atom_site_aniso_U_23
_atom_site_aniso_U_13
_atom_site_aniso_U_12
O1 0.0319(17) 0.0282(18) 0.0256(19) -0.0057(14) 0.0072(14) -0.0174(14)
O2 0.0384(19) 0.0314(19) 0.0256(19) -0.0049(14) 0.0050(15) -0.0188(15)
N1 0.0195(18) 0.031(2) 0.021(2) -0.0055(16) 0.0050(15) -0.0116(15)
C1 0.018(2) 0.026(2) 0.027(3) -0.0043(19) 0.0008(18) -0.0086(17)
C2 0.023(2) 0.025(2) 0.019(2) -0.0050(18) 0.0051(17) -0.0088(17)
C3 0.019(2) 0.022(2) 0.025(2) -0.0039(18) 0.0065(17) -0.0096(16)
C4 0.015(2) 0.025(2) 0.024(2) -0.0004(18) -0.0010(17) -0.0065(16)
C5 0.024(2) 0.021(2) 0.025(2) -0.0044(18) 0.0071(18) -0.0106(17)
C6 0.017(2) 0.028(2) 0.026(3) -0.0052(19) 0.0100(18) -0.0085(17)
C7 0.0153(19) 0.024(2) 0.029(3) -0.0059(19) 0.0093(18) -0.0062(16)
C8 0.0158(19) 0.025(2) 0.029(3) -0.0062(19) 0.0031(17) -0.0058(17)
C9 0.019(2) 0.030(3) 0.025(3) -0.0079(19) 0.0068(18) -0.0084(18)
C10 0.020(2) 0.025(2) 0.022(2) -0.0074(18) 0.0042(17) -0.0070(17)
C11 0.019(2) 0.033(3) 0.021(2) -0.0076(19) 0.0028(17) -0.0062(18)
C12 0.026(2) 0.035(3) 0.021(3) -0.003(2) 0.0049(19) -0.0062(19)
C13 0.024(2) 0.037(3) 0.031(3) -0.009(2) 0.0045(19) -0.012(2)
C14 0.025(2) 0.045(3) 0.027(3) -0.011(2) 0.0087(19) -0.012(2)
C15 0.031(3) 0.050(3) 0.033(3) -0.010(3) 0.006(2) -0.009(2)

loop_
_atom_type_symbol
_atom_type_description
_atom_type_scat_dispersion_real
_atom_type_scat_dispersion_imag
_atom_type_scat_source
C C 0.0181 0.0091 'International Tables Vol C Tables 4.2.6.8 and 6.1.1.4'
H H 0.0000 0.0000 'International Tables Vol C Tables 4.2.6.8 and 6.1.1.4'
N N 0.0311 0.0180 'International Tables Vol C Tables 4.2.6.8 and 6.1.1.4'
O O 0.0492 0.0322 'International Tables Vol C Tables 4.2.6.8 and 6.1.1.4'

loop_
_exptl_crystal_face_index_h
_exptl_crystal_face_index_k
_exptl_crystal_face_index_l
_exptl_crystal_face_perp_dist
-3 -2 -2 0.0636
3 2 2 0.0636
0 5 5 0.0183
0 -5 -5 0.0183
0 0 -10 0.0181
0 0 10 0.0181

loop_
_geom_angle_atom_site_label_1
_geom_angle_atom_site_label_2
_geom_angle_atom_site_label_3
_geom_angle
_geom_angle_site_symmetry_1
_geom_angle_site_symmetry_3
_geom_angle_publ_flag
C1 O1 H1 109.5 . . ?
C7 N1 C9 111.1(4) . . ?
C7 N1 C10 129.4(4) . . ?
C9 N1 C10 119.1(4) . . ?
O1 C1 C2 117.5(4) . . ?
O1 C1 C6 122.7(4) . . ?
C6 C1 C2 119.7(4) . . ?
C1 C2 H2 119.7 . . ?
C3 C2 C1 120.6(4) . . ?
C3 C2 H2 119.7 . . ?
C2 C3 H3 119.9 . . ?
C2 C3 C4 120.1(4) . . ?
C4 C3 H3 119.9 . . ?
C3 C4 C5 118.8(4) . . ?
C3 C4 C7 123.4(4) . . ?
C5 C4 C7 117.7(4) . . ?
C4 C5 H5 119.7 . . ?
C6 C5 C4 120.7(4) . . ?
C6 C5 H5 119.7 . . ?
C1 C6 C5 120.0(4) . . ?
C1 C6 H6 120.0 . . ?
C5 C6 H6 120.0 . . ?
N1 C7 C4 125.0(4) . . ?
C8 C7 N1 107.5(4) . . ?
C8 C7 C4 127.5(4) . . ?
C7 C8 C8 110.4(5) . 2_667 ?
C7 C8 C9 143.6(4) . 2_667 ?
C8 C8 C9 106.0(5) 2_667 2_667 ?
O2 C9 N1 123.2(4) . . ?
O2 C9 C8 131.7(5) . 2_667 ?
N1 C9 C8 105.0(4) . 2_667 ?
N1 C10 H10A 109.0 . . ?
N1 C10 H10B 109.0 . . ?
N1 C10 C11 113.1(4) . . ?
H10A C10 H10B 107.8 . . ?
C11 C10 H10A 109.0 . . ?
C11 C10 H10B 109.0 . . ?
C10 C11 H11A 109.4 . . ?
C10 C11 H11B 109.4 . . ?
C10 C11 C12 111.3(4) . . ?
H11A C11 H11B 108.0 . . ?
C12 C11 H11A 109.4 . . ?
C12 C11 H11B 109.4 . . ?
C11 C12 H12A 109.1 . . ?
C11 C12 H12B 109.1 . . ?
C11 C12 C13 112.7(4) . . ?
H12A C12 H12B 107.8 . . ?
C13 C12 H12A 109.1 . . ?
C13 C12 H12B 109.1 . . ?
C12 C13 H13A 108.9 . . ?
C12 C13 H13B 108.9 . . ?
H13A C13 H13B 107.7 . . ?
C14 C13 C12 113.5(4) . . ?
C14 C13 H13A 108.9 . . ?
C14 C13 H13B 108.9 . . ?
C13 C14 H14A 108.9 . . ?
C13 C14 H14B 108.9 . . ?
C13 C14 C15 113.3(4) . . ?
H14A C14 H14B 107.7 . . ?
C15 C14 H14A 108.9 . . ?
C15 C14 H14B 108.9 . . ?
C14 C15 H15A 109.5 . . ?
C14 C15 H15B 109.5 . . ?
C14 C15 H15C 109.5 . . ?
H15A C15 H15B 109.5 . . ?
H15A C15 H15C 109.5 . . ?
H15B C15 H15C 109.5 . . ?

loop_
_geom_bond_atom_site_label_1
_geom_bond_atom_site_label_2
_geom_bond_distance
_geom_bond_site_symmetry_2
_geom_bond_publ_flag
O1 H1 0.8400 . ?
O1 C1 1.363(6) . ?
O2 C9 1.227(6) . ?
N1 C7 1.387(6) . ?
N1 C9 1.418(6) . ?
N1 C10 1.452(6) . ?
C1 C2 1.390(6) . ?
C1 C6 1.384(7) . ?
C2 H2 0.9500 . ?
C2 C3 1.387(6) . ?
C3 H3 0.9500 . ?
C3 C4 1.396(7) . ?
C4 C5 1.399(6) . ?
C4 C7 1.473(6) . ?
C5 H5 0.9500 . ?
C5 C6 1.390(7) . ?
C6 H6 0.9500 . ?
C7 C8 1.366(7) . ?
C8 C8 1.431(9) 2_667 ?
C8 C9 1.458(7) 2_667 ?
C10 H10A 0.9900 . ?
C10 H10B 0.9900 . ?
C10 C11 1.521(6) . ?
C11 H11A 0.9900 . ?
C11 H11B 0.9900 . ?
C11 C12 1.521(7) . ?
C12 H12A 0.9900 . ?
C12 H12B 0.9900 . ?
C12 C13 1.530(6) . ?
C13 H13A 0.9900 . ?
C13 H13B 0.9900 . ?
C13 C14 1.522(7) . ?
C14 H14A 0.9900 . ?
C14 H14B 0.9900 . ?
C14 C15 1.523(7) . ?
C15 H15A 0.9800 . ?
C15 H15B 0.9800 . ?
C15 H15C 0.9800 . ?

loop_
_exptl_oxdiff_crystal_face_indexfrac_h
_exptl_oxdiff_crystal_face_indexfrac_k
_exptl_oxdiff_crystal_face_indexfrac_l
_exptl_oxdiff_crystal_face_x
_exptl_oxdiff_crystal_face_y
_exptl_oxdiff_crystal_face_z
-2.9975 -2.0035 -1.9977 0.5759 0.1602 -0.6730
2.9975 2.0035 1.9977 -0.5759 -0.1602 0.6730
-0.0035 5.0031 5.0002 -0.8868 -0.2562 -0.4930
0.0035 -5.0031 -5.0002 0.8868 0.2562 0.4930
0.0006 -0.0087 -10.0039 -0.0337 0.9839 0.0885
-0.0006 0.0087 10.0039 0.0337 -0.9839 -0.0885
